data_4321698
loop_
_publ_author_name
'T. Brent Gunnoe'
'Scott H. Meiere'
'Michal Sabat'
'W. Dean Harman'

_publ_section_title
;
 {TpRe(bpy)}: A Novel Pentaaminerhenium System That Stabilizes Both High
 and Low Oxidation States (Tp = Hydridotris(pyrazolyl)borate; bpy =
 2,2'-Bipyridyl)
;
_journal_name_full 'Inorganic Chemistry'
_journal_page_first 6127
_journal_page_last 6130
_journal_paper_doi 10.1021/ic000707m
_journal_volume 39
_journal_year 2000
_chemical_formula_sum 'C23 H25 B N8 O Re'
_chemical_formula_weight 626.52
_chemical_name_systematic
; 
 ? 
;
_space_group_IT_number 14
_symmetry_cell_setting monoclinic
_symmetry_space_group_name_Hall '-P 2yn'
_symmetry_space_group_name_H-M 'P 1 21/n 1'
_atom_sites_solution_hydrogens geom
_atom_sites_solution_primary direct
_atom_sites_solution_secondary difmap
_audit_creation_method SHELXL-97
_cell_angle_alpha 90.00
_cell_angle_beta 96.2990(10)
_cell_angle_gamma 90.00
_cell_formula_units_Z 4
_cell_length_a 10.1935(5)
_cell_length_b 18.3070(9)
_cell_length_c 12.5987(6)
_cell_measurement_temperature 293(2)
_cell_volume 2336.9(2)
_computing_cell_refinement 'Bruker SMART'
_computing_data_collection 'Bruker SMART'
_computing_data_reduction 'Bruker SHELXTL'
_computing_molecular_graphics 'Bruker SHELXTL'
_computing_publication_material 'Bruker SHELXTL'
_computing_structure_refinement 'SHELXL-97 (Sheldrick, 1997)'
_computing_structure_solution 'SHELXS-97 (Sheldrick, 1990)'
_diffrn_ambient_temperature 293(2)
_diffrn_measured_fraction_theta_full 0.999
_diffrn_measured_fraction_theta_max 0.999
_diffrn_measurement_device_type 'CCD area detector'
_diffrn_measurement_method 'phi and omega scans'
_diffrn_radiation_monochromator graphite
_diffrn_radiation_source 'fine-focus sealed tube'
_diffrn_radiation_type MoK\a
_diffrn_radiation_wavelength 0.71073
_diffrn_reflns_av_R_equivalents 0.0418
_diffrn_reflns_av_sigmaI/netI 0.0575
_diffrn_reflns_limit_h_max 12
_diffrn_reflns_limit_h_min -12
_diffrn_reflns_limit_k_max 21
_diffrn_reflns_limit_k_min -17
_diffrn_reflns_limit_l_max 14
_diffrn_reflns_limit_l_min -8
_diffrn_reflns_number 10700
_diffrn_reflns_theta_full 25.00
_diffrn_reflns_theta_max 25.00
_diffrn_reflns_theta_min 1.97
_exptl_absorpt_coefficient_mu 5.234
_exptl_absorpt_correction_type none
_exptl_crystal_colour Orange
_exptl_crystal_density_diffrn 1.781
_exptl_crystal_density_method 'not measured'
_exptl_crystal_description Plate
_exptl_crystal_F_000 1228
_exptl_crystal_size_max .22
_exptl_crystal_size_mid .47
_exptl_crystal_size_min .86
_refine_diff_density_max 1.527
_refine_diff_density_min -2.024
_refine_diff_density_rms 0.134
_refine_ls_extinction_method none
_refine_ls_goodness_of_fit_ref 1.042
_refine_ls_hydrogen_treatment mixed
_refine_ls_matrix_type full
_refine_ls_number_parameters 333
_refine_ls_number_reflns 4103
_refine_ls_number_restraints 0
_refine_ls_restrained_S_all 1.042
_refine_ls_R_factor_all 0.0347
_refine_ls_R_factor_gt 0.0300
_refine_ls_shift/su_max 0.002
_refine_ls_shift/su_mean 0.000
_refine_ls_structure_factor_coef Fsqd
_refine_ls_weighting_details 'calc w=1/[\s^2^(Fo^2^)+(0.0100P)^2^+0.0000P] where P=(Fo^2^+2Fc^2^)/3'
_refine_ls_weighting_scheme calc
_refine_ls_wR_factor_gt 0.0602
_refine_ls_wR_factor_ref 0.0610
_reflns_number_gt 3377
_reflns_number_total 4103
_reflns_threshold_expression >2sigma(I)
_cod_data_source_file ic000707m.cif
_cod_data_source_block uva30s
_cod_database_code 4321698

loop_
_symmetry_equiv_pos_as_xyz
'x, y, z'
'-x+1/2, y+1/2, -z+1/2'
'-x, -y, -z'
'x-1/2, -y-1/2, z-1/2'

loop_
_atom_site_label
_atom_site_type_symbol
_atom_site_fract_x
_atom_site_fract_y
_atom_site_fract_z
_atom_site_U_iso_or_equiv
_atom_site_adp_type
_atom_site_occupancy
_atom_site_symmetry_multiplicity
_atom_site_calc_flag
_atom_site_refinement_flags
_atom_site_disorder_assembly
_atom_site_disorder_group
Re1 Re 0.808992(19) 0.147007(11) 0.364159(17) 0.01877(8) Uani 1 1 d . . .
C1 C 0.7939(5) 0.0264(3) 0.3717(5) 0.0282(14) Uani 1 1 d . . .
H1 H 0.8777 0.0012 0.3921 0.024(14) Uiso 1 1 calc R . .
C2 C 0.7735(5) 0.0491(3) 0.2615(4) 0.0256(13) Uani 1 1 d . . .
H2 H 0.8464 0.0369 0.2200 0.027(15) Uiso 1 1 calc R . .
C3 C 0.6440(6) 0.0365(3) 0.2057(5) 0.0362(16) Uani 1 1 d . . .
H3 H 0.6306 0.0459 0.1327 0.021(14) Uiso 1 1 calc R . .
C4 C 0.5423(6) 0.0119(3) 0.2543(5) 0.0320(15) Uani 1 1 d . . .
H4 H 0.4585 0.0087 0.2171 0.044(18) Uiso 1 1 calc R . .
C5 C 0.5632(6) -0.0092(3) 0.3627(5) 0.0347(15) Uani 1 1 d . . .
H5 H 0.4932 -0.0271 0.3964 0.015(13) Uiso 1 1 calc R . .
C6 C 0.6835(5) -0.0035(3) 0.4173(5) 0.0313(14) Uani 1 1 d . . .
H6 H 0.6954 -0.0196 0.4877 0.032(16) Uiso 1 1 calc R . .
N1 N 0.7882(4) 0.1988(2) 0.2111(3) 0.0219(10) Uani 1 1 d . . .
C7 C 0.6920(5) 0.2001(3) 0.1296(4) 0.0269(13) Uani 1 1 d . . .
H7 H 0.6121 0.1754 0.1284 0.034(16) Uiso 1 1 calc R . .
C8 C 0.7272(5) 0.2425(3) 0.0490(5) 0.0334(15) Uani 1 1 d . . .
H8 H 0.6784 0.2512 -0.0166 0.040(17) Uiso 1 1 calc R . .
C9 C 0.8507(6) 0.2702(3) 0.0844(5) 0.0336(15) Uani 1 1 d . . .
H9 H 0.9003 0.3019 0.0470 0.040(18) Uiso 1 1 calc R . .
N2 N 0.8859(4) 0.2431(2) 0.1821(3) 0.0264(11) Uani 1 1 d . . .
N3 N 1.0193(4) 0.1348(2) 0.3366(3) 0.0220(10) Uani 1 1 d . . .
C10 C 1.1108(5) 0.0828(3) 0.3525(4) 0.0261(13) Uani 1 1 d . . .
H10 H 1.0961 0.0368 0.3800 0.042(18) Uiso 1 1 calc R . .
C11 C 1.2316(5) 0.1064(3) 0.3225(5) 0.0318(14) Uani 1 1 d . . .
H11 H 1.3103 0.0804 0.3264 0.035(16) Uiso 1 1 calc R . .
C12 C 1.2090(5) 0.1755(3) 0.2864(4) 0.0306(14) Uani 1 1 d . . .
H12 H 1.2711 0.2060 0.2605 0.022(14) Uiso 1 1 calc R . .
N4 N 1.0812(4) 0.1928(2) 0.2942(4) 0.0242(11) Uani 1 1 d . . .
N5 N 0.8618(4) 0.2560(2) 0.4135(3) 0.0211(10) Uani 1 1 d . . .
C13 C 0.8240(6) 0.2986(3) 0.4886(5) 0.0285(14) Uani 1 1 d . . .
H13 H 0.7629 0.2857 0.5350 0.010(13) Uiso 1 1 calc R . .
C14 C 0.8878(6) 0.3649(3) 0.4887(5) 0.0374(16) Uani 1 1 d . . .
H14 H 0.8804 0.4040 0.5348 0.043(19) Uiso 1 1 calc R . .
C15 C 0.9641(6) 0.3607(3) 0.4064(5) 0.0376(17) Uani 1 1 d . . .
H15 H 1.0179 0.3978 0.3853 0.12(4) Uiso 1 1 calc R . .
N6 N 0.9493(4) 0.2949(2) 0.3612(4) 0.0265(11) Uani 1 1 d . . .
B1 B 1.0036(6) 0.2624(4) 0.2630(5) 0.0294(16) Uani 1 1 d . . .
H1B H 1.0604 0.2980 0.2322 0.021(14) Uiso 1 1 calc R . .
N7 N 0.8624(4) 0.1280(2) 0.5318(4) 0.0241(11) Uani 1 1 d . . .
C16 C 0.7813(6) 0.1244(3) 0.6100(5) 0.0315(14) Uani 1 1 d . . .
H16 H 0.6898 0.1215 0.5982 0.053(19) Uiso 1 1 calc R . .
C17 C 0.8516(6) 0.1255(3) 0.7072(5) 0.0331(15) Uani 1 1 d . . .
H17 H 0.8188 0.1234 0.7732 0.043(19) Uiso 1 1 calc R . .
N8 N 0.9820(5) 0.1302(2) 0.6883(4) 0.0294(12) Uani 1 1 d . . .
C18 C 0.9836(5) 0.1325(3) 0.5834(4) 0.0255(13) Uani 1 1 d . . .
H18 H 1.0600 0.1367 0.5497 0.028(16) Uiso 1 1 calc R . .
C19 C 1.0962(6) 0.1358(3) 0.7680(5) 0.0411(17) Uani 1 1 d . . .
H19A H 1.1755 0.1327 0.7336 0.06(2) Uiso 1 1 calc R . .
H19B H 1.0945 0.0965 0.8184 0.06(2) Uiso 1 1 calc R . .
H19C H 1.0939 0.1816 0.8047 0.06(2) Uiso 1 1 calc R . .
C20 C 0.6340(5) 0.1624(3) 0.3802(4) 0.0236(13) Uani 1 1 d . . .
O1 O 0.5219(4) 0.1744(2) 0.3892(3) 0.0381(11) Uani 1 1 d . . .
C21 C -0.0862(9) 0.0565(5) -0.0015(7) 0.071(2) Uani 1 1 d . . .
H21 H -0.1453 0.0953 -0.0024 0.09(3) Uiso 1 1 calc R . .
C22 C 0.0328(10) 0.0602(5) 0.0600(6) 0.069(2) Uani 1 1 d . . .
H22 H 0.0548 0.1017 0.1008 0.09(3) Uiso 1 1 calc R . .
C23 C 0.1181(9) 0.0041(6) 0.0614(7) 0.069(2) Uani 1 1 d . . .
H23 H 0.1989 0.0067 0.1034 0.12(4) Uiso 1 1 calc R . .

loop_
_atom_site_aniso_label
_atom_site_aniso_U_11
_atom_site_aniso_U_22
_atom_site_aniso_U_33
_atom_site_aniso_U_23
_atom_site_aniso_U_13
_atom_site_aniso_U_12
Re1 0.01246(11) 0.02095(13) 0.02100(13) 0.00123(10) -0.00674(8) -0.00043(9)
C1 0.019(3) 0.021(3) 0.042(4) 0.005(3) -0.003(3) 0.005(2)
C2 0.019(3) 0.026(3) 0.031(3) -0.013(3) 0.002(3) 0.004(2)
C3 0.049(4) 0.026(4) 0.030(4) -0.008(3) -0.011(3) 0.003(3)
C4 0.022(3) 0.030(4) 0.041(4) -0.012(3) -0.007(3) -0.006(3)
C5 0.025(3) 0.026(3) 0.054(4) -0.001(3) 0.002(3) -0.010(3)
C6 0.035(4) 0.024(3) 0.035(4) 0.004(3) 0.001(3) -0.001(3)
N1 0.015(2) 0.027(3) 0.022(3) 0.005(2) -0.0061(19) -0.0057(19)
C7 0.023(3) 0.028(3) 0.027(3) 0.001(3) -0.012(2) 0.000(3)
C8 0.028(3) 0.044(4) 0.025(3) 0.004(3) -0.012(3) 0.003(3)
C9 0.031(3) 0.037(4) 0.030(3) 0.015(3) -0.006(3) 0.001(3)
N2 0.019(2) 0.034(3) 0.024(3) 0.010(2) -0.006(2) 0.000(2)
N3 0.016(2) 0.027(3) 0.022(2) 0.005(2) -0.0024(19) 0.0009(19)
C10 0.023(3) 0.027(4) 0.026(3) 0.002(3) -0.006(3) 0.005(2)
C11 0.014(3) 0.042(4) 0.038(4) 0.000(3) -0.005(3) 0.009(3)
C12 0.018(3) 0.050(4) 0.023(3) 0.002(3) -0.003(3) -0.007(3)
N4 0.016(2) 0.029(3) 0.025(3) 0.003(2) -0.006(2) -0.0055(19)
N5 0.016(2) 0.020(3) 0.025(3) 0.005(2) -0.012(2) 0.0007(18)
C13 0.028(3) 0.027(3) 0.028(3) -0.003(3) -0.010(3) 0.004(3)
C14 0.030(3) 0.030(4) 0.048(4) -0.010(3) -0.013(3) 0.003(3)
C15 0.034(4) 0.015(3) 0.057(5) 0.003(3) -0.026(3) 0.000(3)
N6 0.016(2) 0.026(3) 0.034(3) 0.009(2) -0.013(2) 0.0001(19)
B1 0.019(3) 0.032(4) 0.034(4) 0.010(3) -0.010(3) -0.008(3)
N7 0.017(2) 0.028(3) 0.025(3) 0.002(2) -0.003(2) -0.0027(18)
C16 0.020(3) 0.042(4) 0.032(4) 0.003(3) 0.000(3) -0.005(3)
C17 0.026(3) 0.049(4) 0.025(3) 0.004(3) 0.003(3) 0.001(3)
N8 0.036(3) 0.029(3) 0.021(3) 0.001(2) -0.009(2) -0.001(2)
C18 0.023(3) 0.024(3) 0.027(3) 0.004(3) -0.010(3) 0.001(2)
C19 0.048(4) 0.038(4) 0.032(4) -0.005(3) -0.021(3) 0.001(3)
C20 0.022(3) 0.023(3) 0.022(3) 0.002(2) -0.015(2) -0.007(2)
O1 0.016(2) 0.052(3) 0.045(3) -0.008(2) -0.0044(19) 0.0034(18)
C21 0.072(6) 0.081(7) 0.064(6) 0.012(5) 0.019(5) 0.019(5)
C22 0.101(7) 0.062(6) 0.043(5) -0.005(5) -0.001(5) -0.028(6)
C23 0.056(6) 0.099(8) 0.049(5) 0.013(5) -0.009(4) -0.024(5)

loop_
_atom_type_symbol
_atom_type_description
_atom_type_scat_dispersion_real
_atom_type_scat_dispersion_imag
_atom_type_scat_source
C C 0.0033 0.0016 'International Tables Vol C Tables 4.2.6.8 and 6.1.1.4'
H H 0.0000 0.0000 'International Tables Vol C Tables 4.2.6.8 and 6.1.1.4'
B B 0.0013 0.0007 'International Tables Vol C Tables 4.2.6.8 and 6.1.1.4'
N N 0.0061 0.0033 'International Tables Vol C Tables 4.2.6.8 and 6.1.1.4'
O O 0.0106 0.0060 'International Tables Vol C Tables 4.2.6.8 and 6.1.1.4'
Re Re -1.0185 7.2310 'International Tables Vol C Tables 4.2.6.8 and 6.1.1.4'

loop_
_geom_angle_atom_site_label_1
_geom_angle_atom_site_label_2
_geom_angle_atom_site_label_3
_geom_angle
_geom_angle_site_symmetry_1
_geom_angle_site_symmetry_3
_geom_angle_publ_flag
C20 Re1 N1 91.69(19) . . ?
C20 Re1 N5 92.39(19) . . ?
N1 Re1 N5 81.10(16) . . ?
C20 Re1 N7 93.5(2) . . ?
N1 Re1 N7 161.17(15) . . ?
N5 Re1 N7 80.62(16) . . ?
C20 Re1 C1 94.3(2) . . ?
N1 Re1 C1 118.69(19) . . ?
N5 Re1 C1 158.83(19) . . ?
N7 Re1 C1 78.95(19) . . ?
C20 Re1 C2 95.2(2) . . ?
N1 Re1 C2 80.73(18) . . ?
N5 Re1 C2 160.50(19) . . ?
N7 Re1 C2 116.73(18) . . ?
C1 Re1 C2 37.96(19) . . ?
C20 Re1 N3 175.96(19) . . ?
N1 Re1 N3 84.57(15) . . ?
N5 Re1 N3 85.55(16) . . ?
N7 Re1 N3 89.58(16) . . ?
C1 Re1 N3 88.82(17) . . ?
C2 Re1 N3 85.76(17) . . ?
C6 C1 C2 117.5(5) . . ?
C6 C1 Re1 117.4(4) . . ?
C2 C1 Re1 71.0(3) . . ?
C1 C2 C3 116.7(5) . . ?
C1 C2 Re1 71.0(3) . . ?
C3 C2 Re1 119.6(4) . . ?
C4 C3 C2 122.9(6) . . ?
C3 C4 C5 119.5(5) . . ?
C6 C5 C4 120.5(6) . . ?
C5 C6 C1 122.6(6) . . ?
C7 N1 N2 106.2(4) . . ?
C7 N1 Re1 133.7(4) . . ?
N2 N1 Re1 120.1(3) . . ?
N1 C7 C8 110.6(5) . . ?
C7 C8 C9 105.9(5) . . ?
N2 C9 C8 107.6(5) . . ?
C9 N2 N1 109.7(4) . . ?
C9 N2 B1 129.7(5) . . ?
N1 N2 B1 120.1(4) . . ?
C10 N3 N4 105.5(4) . . ?
C10 N3 Re1 136.1(4) . . ?
N4 N3 Re1 118.4(3) . . ?
N3 C10 C11 111.2(5) . . ?
C12 C11 C10 104.9(5) . . ?
N4 C12 C11 108.9(5) . . ?
C12 N4 N3 109.5(4) . . ?
C12 N4 B1 130.6(5) . . ?
N3 N4 B1 119.8(4) . . ?
C13 N5 N6 107.3(4) . . ?
C13 N5 Re1 132.6(4) . . ?
N6 N5 Re1 120.2(3) . . ?
N5 C13 C14 110.3(6) . . ?
C15 C14 C13 104.9(6) . . ?
N6 C15 C14 109.2(6) . . ?
C15 N6 N5 108.3(5) . . ?
C15 N6 B1 131.4(5) . . ?
N5 N6 B1 120.1(4) . . ?
N2 B1 N4 108.9(5) . . ?
N2 B1 N6 107.6(4) . . ?
N4 B1 N6 109.9(5) . . ?
C18 N7 C16 104.8(5) . . ?
C18 N7 Re1 126.1(4) . . ?
C16 N7 Re1 127.8(4) . . ?
C17 C16 N7 110.7(5) . . ?
C16 C17 N8 105.7(5) . . ?
C18 N8 C17 106.9(5) . . ?
C18 N8 C19 126.2(5) . . ?
C17 N8 C19 126.8(5) . . ?
N8 C18 N7 111.9(5) . . ?
O1 C20 Re1 178.0(5) . . ?
C23 C21 C22 119.9(8) 3 . ?
C23 C22 C21 120.1(8) . . ?
C22 C23 C21 120.0(8) . 3 ?

loop_
_geom_bond_atom_site_label_1
_geom_bond_atom_site_label_2
_geom_bond_distance
_geom_bond_site_symmetry_2
_geom_bond_publ_flag
Re1 C20 1.839(6) . ?
Re1 N1 2.139(4) . ?
Re1 N5 2.141(4) . ?
Re1 N7 2.150(4) . ?
Re1 C1 2.216(5) . ?
Re1 C2 2.217(5) . ?
Re1 N3 2.221(4) . ?
C1 C6 1.427(7) . ?
C1 C2 1.442(7) . ?
C2 C3 1.445(7) . ?
C3 C4 1.339(8) . ?
C4 C5 1.412(8) . ?
C5 C6 1.343(7) . ?
N1 C7 1.341(6) . ?
N1 N2 1.365(6) . ?
C7 C8 1.357(7) . ?
C8 C9 1.385(7) . ?
C9 N2 1.339(7) . ?
N2 B1 1.528(7) . ?
N3 C10 1.333(6) . ?
N3 N4 1.372(5) . ?
C10 C11 1.394(7) . ?
C11 C12 1.355(8) . ?
C12 N4 1.354(7) . ?
N4 B1 1.529(7) . ?
N5 C13 1.316(7) . ?
N5 N6 1.365(6) . ?
C13 C14 1.377(7) . ?
C14 C15 1.365(9) . ?
C15 N6 1.334(7) . ?
N6 B1 1.529(8) . ?
N7 C18 1.334(6) . ?
N7 C16 1.356(7) . ?
C16 C17 1.349(8) . ?
C17 N8 1.379(7) . ?
N8 C18 1.325(7) . ?
N8 C19 1.455(7) . ?
C20 O1 1.181(6) . ?
C21 C23 1.361(11) 3 ?
C21 C22 1.368(11) . ?
C22 C23 1.345(11) . ?
C23 C21 1.361(11) 3 ?
